data_2005280
loop_
_publ_author_name
'Othman, A. H.'
'Fun, H.-K.'
'Sivakumar, K.'
'Farina, Y.'
'Baba, I.'

_publ_section_title
;
 (Thiocyanato-<i>N</i>)tris(triphenylphosphine)silver(I) Chloroform
 Solvate
;
_journal_issue 8
_journal_name_full 'Acta Crystallographica Section C'
_journal_page_first 1933
_journal_page_last 1935
_journal_paper_doi 10.1107/S0108270196003733
_journal_volume 52
_journal_year 1996
_chemical_formula_iupac '[Ag(N C S)(C18 H15 P)3 ], C H Cl3'
_chemical_formula_sum 'C56 H46 Ag Cl3 N P3 S'
_chemical_formula_weight 1072.13
_chemical_name_systematic
;
Isothiocyanatotris(triphenylphosphine)silver(I) chloroform solvate
;
_space_group_IT_number 2
_symmetry_cell_setting triclinic
_symmetry_space_group_name_Hall '-P 1'
_symmetry_space_group_name_H-M 'P -1'
_audit_creation_method SHELXL
_cell_angle_alpha 89.70(1)
_cell_angle_beta 79.47(1)
_cell_angle_gamma 80.09(1)
_cell_formula_units_Z 2
_cell_length_a 13.329(2)
_cell_length_b 13.647(1)
_cell_length_c 14.467(1)
_cell_measurement_reflns_used 38
_cell_measurement_temperature 293(2)
_cell_measurement_theta_max 25
_cell_measurement_theta_min 8
_cell_volume 2547.7(5)
_computing_cell_refinement XSCANS
_computing_data_collection 'XSCANS (Siemens, 1994)'
_computing_data_reduction XSCANS
_computing_molecular_graphics 'SHELXTL/PC, PARST (Nardelli, 1983)'
_computing_publication_material SHELXL93
_computing_structure_refinement 'SHELXL93 (Sheldrick, 1993)'
_computing_structure_solution 'SHELXTL/PC (Sheldrick, 1990) (direct methods)'
_diffrn_ambient_temperature 293(2)
_diffrn_measurement_device 'Siemens P4 diffractometer'
_diffrn_measurement_method '\q/2\q scans'
_diffrn_radiation_monochromator graphite
_diffrn_radiation_source 'fine-focus sealed tube'
_diffrn_radiation_type MoK\a
_diffrn_radiation_wavelength 0.71073
_diffrn_reflns_av_R_equivalents 0.0165
_diffrn_reflns_av_sigmaI/netI 0.0429
_diffrn_reflns_limit_h_max 17
_diffrn_reflns_limit_h_min -1
_diffrn_reflns_limit_k_max 17
_diffrn_reflns_limit_k_min -17
_diffrn_reflns_limit_l_max 18
_diffrn_reflns_limit_l_min -18
_diffrn_reflns_number 13101
_diffrn_reflns_theta_max 27.50
_diffrn_reflns_theta_min 1.43
_diffrn_standards_decay_% <3
_diffrn_standards_interval_count 97
_diffrn_standards_number 3
_exptl_absorpt_coefficient_mu 0.726
_exptl_absorpt_correction_type none
_exptl_crystal_colour Colourless
_exptl_crystal_density_diffrn 1.398
_exptl_crystal_density_meas ?
_exptl_crystal_description Prism
_exptl_crystal_F_000 1096
_exptl_crystal_size_max 0.62
_exptl_crystal_size_mid 0.52
_exptl_crystal_size_min 0.44
_refine_diff_density_max 1.55
_refine_diff_density_min -1.06
_refine_ls_extinction_method none
_refine_ls_goodness_of_fit_all 1.059
_refine_ls_goodness_of_fit_obs 1.144
_refine_ls_hydrogen_treatment noref
_refine_ls_matrix_type full
_refine_ls_number_parameters 586
_refine_ls_number_reflns 11600
_refine_ls_number_restraints 0
_refine_ls_restrained_S_all 1.059
_refine_ls_restrained_S_obs 1.144
_refine_ls_R_factor_all 0.0672
_refine_ls_R_factor_obs 0.0513
_refine_ls_shift/esd_max 0.001
_refine_ls_shift/esd_mean 0.000
_refine_ls_structure_factor_coef Fsqd
_refine_ls_weighting_details 'w = 1/[\s^2^(Fo^2^)+(0.1084P)^2^] where P=(Fo^2^+2Fc^2^)/3'
_refine_ls_weighting_scheme calc
_refine_ls_wR_factor_all 0.1641
_refine_ls_wR_factor_obs 0.1541
_reflns_number_observed 8877
_reflns_number_total 11600
_reflns_observed_criterion >2sigma(I)
_cod_data_source_file mu1253.cif
_cod_data_source_block aho6
_cod_depositor_comments
;
The following automatic conversions were performed:
'_symmetry_cell_setting' value 'Triclinic' changed to 'triclinic'
according to '/home/saulius/struct/CIF-dictionaries/cif_core.dic'
dictionary named 'cif_core.dic' version 2.4.1 from 2010-06-29.

Automatic conversion script
Id: cif_fix_enum 1527 2010-12-29 10:47:43Z saulius 

The following automatic conversions were performed:

'_symmetry_cell_setting' value 'Triclinic' changed to 'triclinic'
according to /home/saulius/struct/CIF-dictionaries/cif_core.dic
dictionary named 'cif_core.dic' version 2.4.1 from
2010-06-29.

'_exptl_absorpt_correction_type' value 'None' changed to
'none' according to
/home/saulius/struct/CIF-dictionaries/cif_core.dic dictionary named
'cif_core.dic' version 2.4.1 from 2010-06-29.

'_geom_bond_publ_flag'
value 'Yes' changed to 'yes' according to
/home/saulius/struct/CIF-dictionaries/cif_core.dic dictionary named
'cif_core.dic' version 2.4.1 from 2010-06-29 (15
times).

'_geom_angle_publ_flag' value 'Yes' changed to 'yes'
according to /home/saulius/struct/CIF-dictionaries/cif_core.dic
dictionary named 'cif_core.dic' version 2.4.1 from 2010-06-29 (44
times).

Automatic conversion script
Id: cif_fix_values 1715 2011-07-08 13:25:40Z adriana 

The following automatic conversions were performed:

'_exptl_crystal_density_meas' value 'not measured' was changed to '?'
- the value is perceived as not measured.

Automatic conversion script
Id: cif_fix_values 3008 2015-01-20 13:52:24Z robertas 

The following automatic conversions were performed:

'_refine_ls_weighting_scheme' value 'calc w =
1/[\s^2^(Fo^2^)+(0.1084P)^2^] where P=(Fo^2^+2Fc^2^)/3' was changed
to 'calc'. New tag '_refine_ls_weighting_details' was created. The
value of the new tag was set to 'w = 1/[\s^2^(Fo^2^)+(0.1084P)^2^]
where P=(Fo^2^+2Fc^2^)/3'.

Automatic conversion script
Id: cif_fix_values 3143 2015-03-26 13:38:13Z robertas 
;
_cod_database_code 2005280

loop_
_symmetry_equiv_pos_as_xyz
'x, y, z'
'-x, -y, -z'

loop_
_atom_site_aniso_label
_atom_site_aniso_U_11
_atom_site_aniso_U_22
_atom_site_aniso_U_33
_atom_site_aniso_U_12
_atom_site_aniso_U_13
_atom_site_aniso_U_23
Ag1 0.0453(2) 0.04080(15) 0.0466(2) -0.01077(10) -0.01294(11) 0.00359(10)
P1 0.0464(5) 0.0354(4) 0.0434(4) -0.0110(3) -0.0129(4) 0.0057(3)
P2 0.0433(5) 0.0382(4) 0.0428(4) -0.0059(3) -0.0040(4) -0.0056(3)
P3 0.0448(5) 0.0386(4) 0.0394(4) -0.0083(3) -0.0132(4) 0.0030(3)
C1 0.046(2) 0.0333(15) 0.048(2) -0.0081(13) -0.0059(15) 0.0004(13)
C2 0.053(2) 0.056(2) 0.056(2) -0.013(2) -0.015(2) 0.006(2)
C3 0.054(2) 0.066(3) 0.079(3) -0.009(2) -0.024(2) -0.007(2)
C4 0.049(2) 0.076(3) 0.101(4) -0.019(2) -0.001(2) -0.007(3)
C5 0.070(3) 0.084(3) 0.070(3) -0.031(3) -0.001(2) 0.016(2)
C6 0.063(2) 0.060(2) 0.055(2) -0.018(2) -0.011(2) 0.014(2)
C7 0.040(2) 0.046(2) 0.040(2) -0.0068(14) -0.0107(13) 0.0074(13)
C8 0.046(2) 0.068(3) 0.070(3) -0.014(2) -0.004(2) 0.013(2)
C9 0.045(2) 0.106(4) 0.071(3) -0.004(2) 0.008(2) 0.016(3)
C10 0.059(3) 0.082(3) 0.057(2) 0.015(2) -0.011(2) -0.010(2)
C11 0.066(3) 0.061(2) 0.068(3) -0.005(2) -0.015(2) -0.019(2)
C12 0.049(2) 0.056(2) 0.057(2) -0.014(2) -0.001(2) -0.010(2)
C13 0.048(2) 0.046(2) 0.044(2) -0.0109(15) -0.0131(15) 0.0025(14)
C14 0.076(3) 0.049(2) 0.055(2) -0.007(2) -0.029(2) 0.005(2)
C15 0.075(3) 0.071(3) 0.066(3) 0.000(2) -0.026(2) 0.019(2)
C16 0.082(3) 0.100(4) 0.056(3) -0.015(3) -0.035(2) 0.010(2)
C17 0.106(4) 0.103(4) 0.073(3) -0.007(3) -0.046(3) -0.026(3)
C18 0.089(3) 0.055(2) 0.068(3) -0.002(2) -0.034(2) -0.007(2)
C19 0.046(2) 0.044(2) 0.042(2) -0.0094(14) -0.0052(14) -0.0057(14)
C20 0.048(2) 0.053(2) 0.076(3) -0.009(2) -0.002(2) -0.005(2)
C21 0.045(2) 0.073(3) 0.097(4) -0.003(2) -0.004(2) -0.004(3)
C22 0.051(2) 0.093(4) 0.075(3) -0.027(2) -0.001(2) -0.004(3)
C23 0.072(3) 0.069(3) 0.059(2) -0.035(2) 0.002(2) -0.002(2)
C24 0.065(2) 0.048(2) 0.052(2) -0.011(2) -0.002(2) -0.002(2)
C25 0.053(2) 0.037(2) 0.049(2) -0.0034(14) -0.011(2) -0.0038(14)
C26 0.063(2) 0.065(2) 0.053(2) -0.015(2) -0.009(2) 0.000(2)
C27 0.096(4) 0.084(3) 0.051(2) -0.020(3) -0.019(2) 0.008(2)
C28 0.118(5) 0.076(3) 0.077(3) -0.011(3) -0.052(4) 0.009(3)
C29 0.068(3) 0.076(3) 0.095(4) -0.003(2) -0.039(3) -0.003(3)
C30 0.052(2) 0.069(3) 0.065(2) -0.008(2) -0.014(2) -0.006(2)
C31 0.042(2) 0.041(2) 0.049(2) -0.0080(14) 0.0000(15) 0.0024(14)
C32 0.065(2) 0.045(2) 0.066(2) -0.014(2) -0.008(2) -0.004(2)
C33 0.077(3) 0.046(2) 0.096(4) -0.020(2) -0.008(3) -0.007(2)
C34 0.066(3) 0.052(2) 0.100(4) -0.018(2) -0.006(3) 0.020(2)
C35 0.078(3) 0.060(2) 0.072(3) -0.010(2) -0.009(2) 0.020(2)
C36 0.069(3) 0.056(2) 0.058(2) -0.010(2) -0.009(2) 0.002(2)
C37 0.045(2) 0.042(2) 0.045(2) -0.0103(14) -0.0165(14) 0.0068(14)
C38 0.060(3) 0.089(3) 0.053(2) -0.017(2) -0.015(2) -0.014(2)
C39 0.065(3) 0.107(4) 0.078(3) -0.022(3) -0.032(3) -0.020(3)
C40 0.049(2) 0.068(3) 0.089(3) -0.015(2) -0.020(2) 0.010(2)
C41 0.049(2) 0.080(3) 0.063(3) -0.008(2) -0.007(2) 0.006(2)
C42 0.052(2) 0.065(2) 0.047(2) -0.009(2) -0.013(2) -0.001(2)
C43 0.048(2) 0.046(2) 0.039(2) -0.0069(15) -0.0119(14) 0.0053(14)
C44 0.097(3) 0.051(2) 0.047(2) -0.008(2) 0.001(2) 0.010(2)
C45 0.117(4) 0.074(3) 0.043(2) -0.009(3) 0.004(2) 0.007(2)
C46 0.093(4) 0.070(3) 0.051(2) 0.001(3) -0.012(2) -0.015(2)
C47 0.093(3) 0.044(2) 0.069(3) -0.014(2) -0.007(2) -0.007(2)
C48 0.071(3) 0.041(2) 0.054(2) -0.009(2) -0.002(2) 0.004(2)
C49 0.054(2) 0.037(2) 0.052(2) -0.0089(15) -0.008(2) 0.0019(14)
C50 0.059(2) 0.046(2) 0.066(2) -0.011(2) -0.011(2) 0.001(2)
C51 0.072(3) 0.055(2) 0.103(4) -0.024(2) -0.008(3) 0.001(2)
C52 0.105(4) 0.047(2) 0.113(4) -0.022(3) -0.012(4) 0.021(3)
C53 0.107(4) 0.054(3) 0.129(5) -0.013(3) -0.051(4) 0.038(3)
C54 0.078(3) 0.052(2) 0.098(4) -0.015(2) -0.040(3) 0.019(2)
N1 0.046(2) 0.077(2) 0.071(2) -0.017(2) -0.009(2) -0.008(2)
C55 0.046(2) 0.056(2) 0.062(2) -0.008(2) -0.001(2) -0.006(2)
S1 0.0579(7) 0.0774(8) 0.1282(12) -0.0099(6) -0.0337(7) -0.0290(8)
C56 0.103(4) 0.076(3) 0.105(4) -0.015(3) -0.031(4) -0.019(3)
Cl1 0.126(2) 0.139(2) 0.169(2) -0.0434(14) -0.055(2) 0.0034(15)
Cl2 0.162(2) 0.156(2) 0.147(2) -0.089(2) -0.016(2) 0.004(2)
Cl3 0.405(6) 0.227(3) 0.097(2) -0.194(4) -0.010(2) 0.006(2)

loop_
_atom_site_label
_atom_site_occupancy
_atom_site_fract_x
_atom_site_fract_y
_atom_site_fract_z
_atom_site_U_iso_or_equiv
_atom_site_thermal_displace_type
_atom_site_calc_flag
_atom_site_refinement_flags
_atom_site_type_symbol
Ag1 1 .24382(2) .69426(2) .70424(2) .0433(1) Uani d . Ag
P1 1 .24790(7) .51601(6) .75764(6) .0406(2) Uani d . P
P2 1 .13834(7) .82887(6) .82711(6) .0421(2) Uani d . P
P3 1 .20026(7) .72535(6) .54053(6) .0401(2) Uani d . P
C1 1 .1184(3) .4823(2) .7859(2) .0425(7) Uani d . C
C2 1 .0536(3) .5070(3) .7223(3) .0542(9) Uani d . C
H2 1 .0773(3) .5410(3) .6665(3) .08 Uiso d R H
C3 1 -.0460(3) .4843(3) .7389(4) .065(1) Uani d . C
H3 1 -.0900(3) .5002(3) .6933(4) .08 Uiso d R H
C4 1 -.0807(4) .4381(4) .8205(4) .076(1) Uani d . C
H4 1 -0.1492(4) .4223(4) .8328(4) .08 Uiso d R H
C5 1 -.0153(4) .4133(4) .8845(4) .074(1) Uani d . C
H5 1 -.0395(4) .3821(4) .9419(4) .08 Uiso d R H
C6 1 .0819(3) .4361(3) .8683(3) .059(1) Uani d . C
H6 1 .1266(3) .4183(3) .9130(3) .08 Uiso d R H
C7 1 .3164(3) .4212(3) .6692(2) .0417(7) Uani d . C
C8 1 .4069(3) .4382(3) .6116(3) .062(1) Uani d . C
H8 1 .4323(3) .4989(3) .6185(3) .08 Uiso d R H
C9 1 .4600(4) .3659(4) .5443(4) .078(1) Uani d . C
H9 1 .5222(4) .3784(4) .5045(4) .08 Uiso d R H
C10 1 .4260(4) .2806(4) .5330(3) .069(1) Uani d . C
H10 1 .4634(4) .2323(4) .4855(3) .08 Uiso d R H
C11 1 .3370(4) .2618(3) .5907(3) .065(1) Uani d . C
H11 1 .3124(4) .2006(3) .5833(3) .08 Uiso d R H
C12 1 .2830(3) .3321(3) .6589(3) .0544(9) Uani d . C
H12 1 .2222(3) .3182(3) .7000(3) .08 Uiso d R H
C13 1 .3068(3) .4790(3) .8595(2) .0452(7) Uani d . C
C14 1 .3514(4) .3809(3) .8723(3) .058(1) Uani d . C
H14 1 .3538(4) .3308(3) .8251(3) .08 Uiso d R H
C15 1 .3927(4) .3565(4) .9526(3) .071(1) Uani d . C
H15 1 .4232(4) .2888(4) .9609(3) .08 Uiso d R H
C16 1 .3905(4) .4270(4) 1.0195(3) .076(1) Uani d . C
H16 1 .4192(4) .4095(4) 1.0748(3) .08 Uiso d R H
C17 1 .3459(5) .5257(5) 1.0079(4) .091(2) Uani d . C
H17 1 .3435(5) .5755(5) 1.0552(4) .08 Uiso d R H
C18 1 .3056(4) .5513(3) .9274(3) .069(1) Uani d . C
H18 1 .2753(4) .6192(3) .9194(3) .08 Uiso d R H
C19 1 .0013(3) .8204(3) .8647(2) .0445(7) Uani d . C
C20 1 -.0769(3) .9020(3) .8745(3) .060(1) Uani d . C
H20 1 -.0606(3) .9676(3) .8646(3) .08 Uiso d R H
C21 1 -0.1810(3) .8893(4) .8991(4) .074(1) Uani d . C
H21 1 -0.2351(3) .9466(4) .9056(4) .08 Uiso d R H
C22 1 -0.2049(4) .7970(4) .9130(4) .073(1) Uani d . C
H22 1 -0.2762(4) .7894(4) .9293(4) .08 Uiso d R H
C23 1 -0.1278(4) .7152(4) .9044(3) .066(1) Uani d . C
H23 1 -0.1452(4) .6501(4) .9149(3) .08 Uiso d R H
C24 1 -.0254(3) .7258(3) .8807(3) .0560(9) Uani d . C
H24 1 .0282(3) .6682(3) .8753(3) .08 Uiso d R H
C25 1 .1887(3) .8236(2) .9358(3) .0466(8) Uani d . C
C26 1 .1279(4) .8195(3) 1.0245(3) .060(1) Uani d . C
H26 1 .0547(4) .8208(3) 1.0306(3) .08 Uiso d R H
C27 1 .1724(5) .8148(4) 1.1042(3) .076(1) Uani d . C
H27 1 .1303(5) .8094(4) 1.1647(3) .08 Uiso d R H
C28 1 .2730(5) .8167(4) 1.0972(4) .087(2) Uani d . C
H28 1 .3020(5) .8141(4) 1.1534(4) .08 Uiso d R H
C29 1 .3364(4) .8219(4) 1.0107(4) .078(1) Uani d . C
H29 1 .4085(4) .8247(4) 1.0072(4) .08 Uiso d R H
C30 1 .2942(3) .8243(3) .9296(3) .062(1) Uani d . C
H30 1 .3378(3) .8257(3) .8692(3) .08 Uiso d R H
C31 1 .1305(3) .9604(3) .7974(3) .0454(8) Uani d . C
C32 1 .1398(3) 1.0327(3) .8598(3) .059(1) Uani d . C
H32 1 .1562(3) 1.0144(3) .9202(3) .08 Uiso d R H
C33 1 .1260(4) 1.1325(3) .8347(4) .073(1) Uani d . C
H33 1 .1332(4) 1.1826(3) .8782(4) .08 Uiso d R H
C34 1 .1019(4) 1.1582(3) .7493(4) .073(1) Uani d . C
H34 1 .0909(4) 1.2271(3) .7331(4) .08 Uiso d R H
C35 1 .0936(4) 1.0866(3) .6865(4) .071(1) Uani d . C
H35 1 .0783(4) 1.1050(3) .6258(4) .08 Uiso d R H
C36 1 .1088(4) .9871(3) .7095(3) .061(1) Uani d . C
H36 1 .1022(4) .9370(3) .6657(3) .08 Uiso d R H
C37 1 .0639(3) .7195(2) .5426(2) .0429(7) Uani d . C
C38 1 .0284(4) .6867(4) .4663(3) .066(1) Uani d . C
H38 1 .0749(4) .6712(4) .4073(3) .08 Uiso d R H
C39 1 -.0765(4) .6780(4) .4760(4) .080(2) Uani d . C
H39 1 -0.1011(4) .6532(4) .4240(4) .08 Uiso d R H
C40 1 -0.1440(3) .7041(3) .5580(4) .067(1) Uani d . C
H40 1 -0.2156(3) .6982(3) .5637(4) .08 Uiso d R H
C41 1 -0.1090(3) .7388(4) .6342(3) .065(1) Uani d . C
H41 1 -0.1564(3) .7583(4) .6920(3) .08 Uiso d R H
C42 1 -.0055(3) .7458(3) .6259(3) .0544(9) Uani d . C
H42 1 .0188(3) .7690(3) .6789(3) .08 Uiso d R H
C43 1 .2658(3) .6479(3) .4375(2) .0441(7) Uani d . C
C44 1 .3089(4) .6858(3) .3535(3) .067(1) Uani d . C
H44 1 .3029(4) .7565(3) .3470(3) .08 Uiso d R H
C45 1 .3596(5) .6227(4) .2784(3) .081(2) Uani d . C
H45 1 .3912(5) .6502(4) .2214(3) .08 Uiso d R H
C46 1 .3674(4) .5218(4) .2859(3) .073(1) Uani d . C
H46 1 .4006(4) .4781(4) .2333(3) .08 Uiso d R H
C47 1 .3254(4) .4837(3) .3689(3) .069(1) Uani d . C
H47 1 .3317(4) .4129(3) .3753(3) .08 Uiso d R H
C48 1 .2741(4) .5455(3) .4434(3) .0563(9) Uani d . C
H48 1 .2437(4) .5172(3) .5004(3) .08 Uiso d R H
C49 1 .2171(3) .8495(3) .5004(3) .0481(8) Uani d . C
C50 1 .3020(3) .8856(3) .5212(3) .0568(9) Uani d . C
H50 1 .3460(3) .8479(3) .5592(3) .08 Uiso d R H
C51 1 .3242(4) .9765(3) .4851(4) .076(1) Uani d . C
H51 1 .3827(4) 1.0017(3) .4993(4) .08 Uiso d R H
C52 1 .2611(5) 1.0304(4) .4326(5) .088(2) Uani d . C
H52 1 .2780(5) 1.0916(4) .4065(5) .08 Uiso d R H
C53 1 .1760(5) .9970(4) .4146(5) .093(2) Uani d . C
H53 1 .1294(5) 1.0365(4) .3801(5) .08 Uiso d R H
C54 1 .1535(4) .9060(3) .4487(4) .073(1) Uani d . C
H54 1 .0948(4) .8813(3) .4342(4) .08 Uiso d R H
N1 1 .4128(3) .7185(3) .6988(3) .0641(9) Uani d . N
C55 1 .4835(3) .7397(3) .7230(3) .0559(9) Uani d . C
S1 1 .5859(1) .7679(1) .7567(1) .0858(4) Uani d . S
C56 1 .4851(5) .0321(4) .7830(5) .093(2) Uani d . C
H56 1 .5418(5) -.0228(4) .7755(5) .08 Uiso d R H
Cl1 1 .3948(2) .0104(2) .7154(2) .1388(8) Uani d . Cl
Cl2 1 .5300(2) .1431(2) .7405(2) .1490(9) Uani d . Cl
Cl3 1 .4293(4) .0500(3) .8981(2) .231(2) Uani d . Cl

loop_
_atom_type_symbol
_atom_type_description
_atom_type_scat_dispersion_real
_atom_type_scat_dispersion_imag
_atom_type_scat_source
C C 0.0033 0.0016 'International Tables Vol C Tables 4.2.6.8 and 6.1.1.4'
H H 0.0000 0.0000 'International Tables Vol C Tables 4.2.6.8 and 6.1.1.4'
N N 0.0061 0.0033 'International Tables Vol C Tables 4.2.6.8 and 6.1.1.4'
P P 0.1023 0.0942 'International Tables Vol C Tables 4.2.6.8 and 6.1.1.4'
S S 0.1246 0.1234 'International Tables Vol C Tables 4.2.6.8 and 6.1.1.4'
Cl Cl 0.1484 0.1585 'International Tables Vol C Tables 4.2.6.8 and 6.1.1.4'
Ag Ag -0.8971 1.1015 'International Tables Vol C Tables 4.2.6.8 and 6.1.1.4'

loop_
_geom_angle_atom_site_label_1
_geom_angle_atom_site_label_2
_geom_angle_atom_site_label_3
_geom_angle
_geom_angle_publ_flag
N1 Ag1 P1 103.36(10) yes
N1 Ag1 P3 107.89(10) yes
P1 Ag1 P3 114.73(3) yes
N1 Ag1 P2 102.58(10) yes
P1 Ag1 P2 114.73(3) yes
P3 Ag1 P2 112.12(3) yes
C7 P1 C1 102.4(2) yes
C13 P1 C1 104.6(2) yes
C13 P1 C7 102.4(2) yes
C1 P1 Ag1 112.83(11) yes
C7 P1 Ag1 114.74(11) yes
C13 P1 Ag1 118.08(12) yes
C25 P2 C19 104.1(2) yes
C25 P2 C31 102.7(2) yes
C19 P2 C31 101.6(2) yes
C19 P2 Ag1 115.47(11) yes
C25 P2 Ag1 112.16(12) yes
C31 P2 Ag1 118.91(12) yes
C43 P3 C37 102.6(2) yes
C49 P3 C37 105.6(2) yes
C43 P3 C49 101.8(2) yes
C37 P3 Ag1 110.18(12) yes
C43 P3 Ag1 122.95(11) yes
C49 P3 Ag1 112.07(13) yes
C2 C1 C6 118.9(4) ?
C2 C1 P1 117.2(3) yes
C6 C1 P1 123.9(3) yes
C1 C2 C3 120.6(4) ?
C4 C3 C2 119.7(4) ?
C3 C4 C5 119.5(4) ?
C6 C5 C4 120.6(4) ?
C5 C6 C1 120.6(4) ?
C12 C7 C8 118.8(4) ?
C12 C7 P1 122.5(3) yes
C8 C7 P1 118.7(3) yes
C7 C8 C9 119.1(4) ?
C10 C9 C8 122.0(4) ?
C9 C10 C11 119.7(4) ?
C10 C11 C12 119.6(4) ?
C7 C12 C11 120.8(4) ?
C18 C13 C14 119.2(4) ?
C18 C13 P1 118.5(3) yes
C14 C13 P1 122.3(3) yes
C15 C14 C13 119.8(4) ?
C16 C15 C14 121.1(4) ?
C15 C16 C17 119.9(4) ?
C18 C17 C16 119.7(5) ?
C17 C18 C13 120.4(4) ?
C20 C19 C24 118.6(4) ?
C20 C19 P2 123.0(3) yes
C24 C19 P2 118.3(3) yes
C19 C20 C21 119.9(4) ?
C22 C21 C20 120.4(4) ?
C21 C22 C23 120.3(4) ?
C22 C23 C24 120.3(4) ?
C23 C24 C19 120.5(4) ?
C26 C25 C30 118.5(4) ?
C26 C25 P2 123.7(3) yes
C30 C25 P2 117.7(3) yes
C27 C26 C25 120.3(4) ?
C28 C27 C26 120.6(5) ?
C27 C28 C29 121.3(5) ?
C28 C29 C30 119.2(5) ?
C29 C30 C25 120.1(5) ?
C32 C31 C36 119.7(4) ?
C32 C31 P2 122.9(3) yes
C36 C31 P2 117.4(3) yes
C31 C32 C33 119.9(4) ?
C34 C33 C32 120.0(5) ?
C33 C34 C35 120.4(4) ?
C34 C35 C36 120.4(5) ?
C35 C36 C31 119.6(4) ?
C38 C37 C42 119.2(4) ?
C38 C37 P3 123.0(3) yes
C42 C37 P3 117.8(3) yes
C37 C38 C39 119.2(4) ?
C40 C39 C38 121.2(4) ?
C39 C40 C41 119.7(4) ?
C42 C41 C40 119.5(4) ?
C41 C42 C37 121.2(4) ?
C44 C43 C48 117.9(4) ?
C44 C43 P3 123.5(3) yes
C48 C43 P3 118.6(3) yes
C43 C44 C45 120.7(4) ?
C46 C45 C44 120.5(4) ?
C45 C46 C47 119.2(4) ?
C46 C47 C48 120.7(4) ?
C47 C48 C43 121.0(4) ?
C54 C49 C50 119.2(4) ?
C54 C49 P3 123.6(3) yes
C50 C49 P3 117.1(3) yes
C49 C50 C51 119.6(4) ?
C52 C51 C50 120.0(5) ?
C51 C52 C53 120.6(5) ?
C52 C53 C54 120.3(5) ?
C49 C54 C53 120.2(5) ?
C55 N1 Ag1 159.6(3) yes
N1 C55 S1 178.8(4) yes
Cl3 C56 Cl1 110.9(4) ?
Cl3 C56 Cl2 109.0(3) ?
Cl1 C56 Cl2 106.6(4) ?

loop_
_geom_bond_atom_site_label_1
_geom_bond_atom_site_label_2
_geom_bond_distance
_geom_bond_publ_flag
Ag1 N1 2.319(4) yes
Ag1 P1 2.5431(9) yes
Ag1 P2 2.5967(9) yes
Ag1 P3 2.5561(9) yes
P1 C1 1.837(4) yes
P1 C7 1.824(4) yes
P1 C13 1.823(4) yes
P2 C19 1.832(4) yes
P2 C25 1.816(4) yes
P2 C31 1.833(4) yes
P3 C37 1.828(4) yes
P3 C43 1.824(4) yes
P3 C49 1.825(4) yes
C1 C2 1.376(5) ?
C1 C6 1.393(5) ?
C2 C3 1.393(6) ?
C3 C4 1.377(7) ?
C4 C5 1.387(7) ?
C5 C6 1.362(6) ?
C7 C12 1.383(5) ?
C7 C8 1.389(5) ?
C8 C9 1.393(7) ?
C9 C10 1.341(8) ?
C10 C11 1.383(7) ?
C11 C12 1.387(6) ?
C13 C18 1.392(6) ?
C13 C14 1.394(5) ?
C14 C15 1.390(6) ?
C15 C16 1.362(7) ?
C16 C17 1.397(8) ?
C17 C18 1.388(7) ?
C19 C20 1.376(5) ?
C19 C24 1.404(5) ?
C20 C21 1.409(6) ?
C21 C22 1.356(7) ?
C22 C23 1.370(7) ?
C23 C24 1.379(6) ?
C25 C26 1.393(6) ?
C25 C30 1.394(6) ?
C26 C27 1.386(6) ?
C27 C28 1.331(8) ?
C28 C29 1.386(8) ?
C29 C30 1.388(7) ?
C31 C32 1.377(5) ?
C31 C36 1.388(6) ?
C32 C33 1.398(6) ?
C33 C34 1.362(8) ?
C34 C35 1.370(7) ?
C35 C36 1.386(6) ?
C37 C38 1.382(5) ?
C37 C42 1.386(5) ?
C38 C39 1.404(7) ?
C39 C40 1.360(7) ?
C40 C41 1.387(7) ?
C41 C42 1.382(6) ?
C43 C44 1.384(5) ?
C43 C48 1.386(5) ?
C44 C45 1.385(6) ?
C45 C46 1.368(7) ?
C46 C47 1.370(7) ?
C47 C48 1.372(6) ?
C49 C54 1.369(6) ?
C49 C50 1.391(6) ?
C50 C51 1.401(6) ?
C51 C52 1.356(8) ?
C52 C53 1.358(8) ?
C53 C54 1.395(6) ?
N1 C55 1.145(5) yes
C55 S1 1.635(4) yes
C56 Cl3 1.695(7) ?
C56 Cl1 1.746(6) ?
C56 Cl2 1.788(7) ?
